data_7220327
loop_
_publ_author_name
'Wan, Xiu-Yan'
'Jiang, Fei-Long'
'Chen, Lian'
'Pan, Jie'
'Zhou, Kang'
'Su, Kong-Zhao'
'Pang, Jian-Dong'
'Lyu, Guang-Xun'
'Hong, Mao-Chun'

_publ_section_title
;
 Structural variability, unusual thermochromic luminescence and
 nitrobenzene sensing properties of five Zn(ii) coordination polymers
 assembled from a terphenyl-hexacarboxylate ligand
;
_journal_issue 20
_journal_name_full CrystEngComm
_journal_page_first 3829
_journal_paper_doi 10.1039/C5CE00420A
_journal_volume 17
_journal_year 2015
_chemical_formula_sum 'C16 H11 N O10 Zn2'
_chemical_formula_weight 508.00
_chemical_name_systematic
; 
 ? 
;
_space_group_IT_number 14
_symmetry_cell_setting monoclinic
_symmetry_space_group_name_Hall '-P 2ybc'
_symmetry_space_group_name_H-M 'P 1 21/c 1'
_atom_sites_solution_hydrogens geom
_atom_sites_solution_primary direct
_atom_sites_solution_secondary difmap
_audit_creation_method SHELXL-97
_audit_update_record
;
2014-09-25 deposited with the CCDC.
2015-04-13 downloaded from the CCDC.
;
_cell_angle_alpha 90.00
_cell_angle_beta 99.093(5)
_cell_angle_gamma 90.00
_cell_formula_units_Z 4
_cell_length_a 12.024(3)
_cell_length_b 13.773(4)
_cell_length_c 15.850(4)
_cell_measurement_temperature 100(2)
_cell_volume 2591.9(12)
_computing_structure_refinement 'SHELXL-97 (Sheldrick, 1997)'
_computing_structure_solution 'SHELXS-97 (Sheldrick, 1990)'
_diffrn_ambient_temperature 100(2)
_diffrn_measured_fraction_theta_full 0.996
_diffrn_measured_fraction_theta_max 0.996
_diffrn_measurement_device_type 'Saturn724+ (2x2 bin mode)'
_diffrn_measurement_method CCD_Profile_fitting
_diffrn_radiation_monochromator graphite
_diffrn_radiation_source 'fine-focus sealed tube'
_diffrn_radiation_type MoK\a
_diffrn_radiation_wavelength 0.71073
_diffrn_reflns_av_R_equivalents 0.0674
_diffrn_reflns_av_sigmaI/netI 0.0709
_diffrn_reflns_limit_h_max 15
_diffrn_reflns_limit_h_min -15
_diffrn_reflns_limit_k_max 14
_diffrn_reflns_limit_k_min -17
_diffrn_reflns_limit_l_max 20
_diffrn_reflns_limit_l_min -20
_diffrn_reflns_number 20179
_diffrn_reflns_theta_full 27.44
_diffrn_reflns_theta_max 27.44
_diffrn_reflns_theta_min 2.26
_exptl_absorpt_coefficient_mu 1.891
_exptl_absorpt_correction_T_max 0.8334
_exptl_absorpt_correction_T_min 0.7035
_exptl_absorpt_correction_type multi-scan
_exptl_crystal_colour colorless
_exptl_crystal_density_diffrn 1.302
_exptl_crystal_density_method 'not measured'
_exptl_crystal_description Prism
_exptl_crystal_F_000 1016
_exptl_crystal_size_max 0.20
_exptl_crystal_size_mid 0.20
_exptl_crystal_size_min 0.10
_platon_squeeze_details
;
;
_refine_diff_density_max 0.596
_refine_diff_density_min -0.455
_refine_diff_density_rms 0.093
_refine_ls_extinction_method none
_refine_ls_goodness_of_fit_ref 1.039
_refine_ls_hydrogen_treatment mixed
_refine_ls_matrix_type full
_refine_ls_number_parameters 264
_refine_ls_number_reflns 5894
_refine_ls_number_restraints 295
_refine_ls_restrained_S_all 1.051
_refine_ls_R_factor_all 0.0523
_refine_ls_R_factor_gt 0.0439
_refine_ls_shift/su_max 0.018
_refine_ls_shift/su_mean 0.000
_refine_ls_structure_factor_coef Fsqd
_refine_ls_weighting_details 'calc w=1/[\s^2^(Fo^2^)+(0.0800P)^2^+0.0000P] where P=(Fo^2^+2Fc^2^)/3'
_refine_ls_weighting_scheme calc
_refine_ls_wR_factor_gt 0.1314
_refine_ls_wR_factor_ref 0.1359
_reflns_number_gt 4900
_reflns_number_total 5894
_reflns_threshold_expression >2sigma(I)
_cod_data_source_file c5ce00420a2.cif
_cod_data_source_block c:4
_cod_depositor_comments
;
The following automatic conversions were performed:

'_exptl_absorpt_correction_type' value 'Multi-scan' changed to
'multi-scan' according to
/usr/data/users/saulius/crontab/automatic-downloads/rss-feeds/RSC/lib/dictionaries/cif_core.dic
dictionary named 'cif_core.dic' version 2.4.2 from 2011-04-26.

Automatic conversion script
Id: cif_fix_values 3271 2015-04-21 07:52:19Z andrius 

 Adding full bibliography for 7220324--7220328.cif.
;
_cod_original_cell_volume 2591.8(11)
_cod_original_sg_symbol_H-M P21/c
_cod_database_code 7220327

loop_
_symmetry_equiv_pos_as_xyz
'x, y, z'
'-x, y+1/2, -z+1/2'
'-x, -y, -z'
'x, -y-1/2, z-1/2'

loop_
_atom_site_label
_atom_site_type_symbol
_atom_site_fract_x
_atom_site_fract_y
_atom_site_fract_z
_atom_site_U_iso_or_equiv
_atom_site_adp_type
_atom_site_occupancy
_atom_site_symmetry_multiplicity
_atom_site_calc_flag
_atom_site_refinement_flags
Zn1 Zn 1.37139(3) 0.21356(3) 0.43228(2) 0.02361(13) Uani 1 1 d U
Zn2 Zn 1.25255(3) 0.10472(3) 0.24010(2) 0.02749(13) Uani 1 1 d .
O9 O 0.76037(17) 0.64198(18) 0.04370(13) 0.0310(5) Uani 1 1 d .
O10 O 0.83898(18) 0.56893(18) 0.16606(13) 0.0343(5) Uani 1 1 d .
O7 O 1.60148(18) 0.5582(2) 0.18146(16) 0.0435(6) Uani 1 1 d .
O8 O 1.49961(19) 0.62851(19) 0.06943(17) 0.0410(6) Uani 1 1 d .
C11 C 1.0195(2) 0.5160(2) 0.08625(18) 0.0248(6) Uani 1 1 d U
H11 H 1.0325 0.5270 0.1462 0.030 Uiso 1 1 calc R
C5 C 1.4144(2) 0.5083(2) 0.14346(18) 0.0256(6) Uani 1 1 d U
C8 C 1.2184(2) 0.4634(2) 0.10284(17) 0.0227(6) Uani 1 1 d U
C10 C 1.1066(2) 0.4785(2) 0.04780(18) 0.0238(6) Uani 1 1 d U
C12 C 0.9143(2) 0.5380(2) 0.04048(18) 0.0236(6) Uani 1 1 d U
C7 C 1.3115(2) 0.5170(2) 0.08819(18) 0.0240(6) Uani 1 1 d U
H7 H 1.3055 0.5596 0.0405 0.029 Uiso 1 1 calc R
C3 C 1.3301(3) 0.3894(2) 0.22512(19) 0.0275(6) Uani 1 1 d U
C13 C 0.8301(2) 0.5853(2) 0.08792(18) 0.0240(6) Uani 1 1 d U
C9 C 1.2282(2) 0.4001(2) 0.1717(2) 0.0271(6) Uani 1 1 d U
H9 H 1.1646 0.3639 0.1822 0.032 Uiso 1 1 calc R
O5 O 1.2711(2) 0.2521(2) 0.29752(18) 0.0500(7) Uani 1 1 d .
C4 C 1.4228(2) 0.4448(2) 0.21283(19) 0.0283(6) Uani 1 1 d U
H4 H 1.4915 0.4395 0.2514 0.034 Uiso 1 1 calc R
C6 C 1.5126(2) 0.5693(2) 0.13116(19) 0.0281(6) Uani 1 1 d U
O4 O 1.4017(2) 0.20897(18) 0.03841(16) 0.0410(6) Uani 1 1 d .
O3 O 1.3554(2) 0.1399(2) 0.15299(16) 0.0480(7) Uani 1 1 d .
O1 O 1.1047(2) 0.1496(3) 0.15862(18) 0.0580(8) Uani 1 1 d .
O6 O 1.4196(3) 0.3296(2) 0.35939(17) 0.0595(8) Uani 1 1 d U
C2 C 1.3398(3) 0.3197(3) 0.2973(2) 0.0367(7) Uani 1 1 d U
O2 O 1.2283(3) -0.0356(2) 0.18752(18) 0.0553(7) Uani 1 1 d .
C1 C 1.3333(3) 0.1953(2) 0.08974(19) 0.0328(7) Uani 1 1 d U
C14 C 1.1355(5) -0.0771(4) 0.1825(4) 0.0832(17) Uani 1 1 d U
H14 H 1.0832 -0.0485 0.2141 0.100 Uiso 1 1 calc R
N1 N 1.1006(5) -0.1561(4) 0.1387(4) 0.109(2) Uani 1 1 d .
C15 C 1.1680(9) -0.2009(6) 0.0856(6) 0.151(3) Uani 1 1 d U
H15A H 1.1439 -0.1800 0.0265 0.226 Uiso 1 1 calc R
H15B H 1.1604 -0.2716 0.0893 0.226 Uiso 1 1 calc R
H15C H 1.2469 -0.1826 0.1039 0.226 Uiso 1 1 calc R
C16 C 0.9955(7) -0.2010(6) 0.1393(7) 0.153(3) Uani 1 1 d U
H16A H 1.0050 -0.2571 0.1777 0.229 Uiso 1 1 calc R
H16B H 0.9646 -0.2224 0.0814 0.229 Uiso 1 1 calc R
H16C H 0.9436 -0.1545 0.1593 0.229 Uiso 1 1 calc R

loop_
_atom_site_aniso_label
_atom_site_aniso_U_11
_atom_site_aniso_U_22
_atom_site_aniso_U_33
_atom_site_aniso_U_23
_atom_site_aniso_U_13
_atom_site_aniso_U_12
Zn1 0.02153(19) 0.0273(2) 0.02262(19) 0.00030(13) 0.00546(13) -0.00063(13)
Zn2 0.02263(19) 0.0391(3) 0.02069(19) 0.00434(14) 0.00320(14) -0.00333(14)
O9 0.0270(10) 0.0417(14) 0.0244(10) -0.0006(10) 0.0046(8) 0.0130(9)
O10 0.0310(11) 0.0500(15) 0.0235(10) 0.0009(10) 0.0092(9) 0.0153(10)
O7 0.0232(11) 0.0623(19) 0.0422(14) -0.0036(12) -0.0028(10) -0.0129(11)
O8 0.0316(12) 0.0421(15) 0.0487(14) 0.0125(12) 0.0047(11) -0.0098(11)
C11 0.0209(12) 0.0333(17) 0.0196(12) -0.0014(11) 0.0013(10) 0.0042(11)
C5 0.0206(12) 0.0313(16) 0.0246(13) -0.0008(11) 0.0028(11) 0.0011(11)
C8 0.0189(11) 0.0277(15) 0.0214(12) -0.0029(11) 0.0025(10) 0.0010(11)
C10 0.0180(11) 0.0286(16) 0.0241(12) -0.0002(11) 0.0012(10) -0.0007(11)
C12 0.0186(12) 0.0288(16) 0.0241(13) -0.0033(12) 0.0060(10) -0.0012(11)
C7 0.0203(12) 0.0289(16) 0.0219(12) 0.0020(11) 0.0009(10) 0.0016(11)
C3 0.0289(13) 0.0309(16) 0.0222(12) 0.0017(11) 0.0026(11) 0.0021(12)
C13 0.0187(12) 0.0327(17) 0.0205(12) -0.0034(11) 0.0024(10) -0.0010(11)
C9 0.0234(13) 0.0292(16) 0.0298(13) 0.0009(12) 0.0078(11) -0.0014(11)
O5 0.0570(16) 0.0391(16) 0.0608(17) 0.0149(14) 0.0302(14) 0.0000(13)
C4 0.0230(13) 0.0368(18) 0.0228(12) 0.0050(12) -0.0037(10) 0.0015(12)
C6 0.0246(13) 0.0316(17) 0.0281(14) -0.0044(13) 0.0045(11) -0.0052(12)
O4 0.0397(13) 0.0485(17) 0.0393(13) 0.0199(11) 0.0198(11) 0.0133(11)
O3 0.0433(13) 0.0657(19) 0.0380(13) 0.0216(13) 0.0161(11) 0.0054(13)
O1 0.0371(14) 0.089(2) 0.0443(15) 0.0150(15) -0.0051(12) 0.0021(14)
O6 0.0720(18) 0.065(2) 0.0369(13) 0.0195(13) -0.0060(13) 0.0009(15)
C2 0.0470(17) 0.0354(18) 0.0291(14) 0.0093(14) 0.0101(13) 0.0095(15)
O2 0.0671(18) 0.0520(19) 0.0478(16) -0.0104(14) 0.0119(14) -0.0164(15)
C1 0.0417(17) 0.0336(19) 0.0243(14) 0.0036(13) 0.0089(13) 0.0009(14)
C14 0.107(4) 0.068(4) 0.072(3) -0.017(3) 0.004(3) -0.041(3)
N1 0.134(5) 0.092(4) 0.098(4) -0.026(3) 0.003(4) -0.052(4)
C15 0.210(7) 0.121(6) 0.126(5) -0.039(5) 0.044(5) -0.003(5)
C16 0.137(5) 0.133(6) 0.175(7) -0.023(5) -0.016(5) -0.078(5)

loop_
_atom_type_symbol
_atom_type_description
_atom_type_scat_dispersion_real
_atom_type_scat_dispersion_imag
_atom_type_scat_source
C C 0.0033 0.0016 'International Tables Vol C Tables 4.2.6.8 and 6.1.1.4'
H H 0.0000 0.0000 'International Tables Vol C Tables 4.2.6.8 and 6.1.1.4'
N N 0.0061 0.0033 'International Tables Vol C Tables 4.2.6.8 and 6.1.1.4'
O O 0.0106 0.0060 'International Tables Vol C Tables 4.2.6.8 and 6.1.1.4'
Zn Zn 0.2839 1.4301 'International Tables Vol C Tables 4.2.6.8 and 6.1.1.4'

loop_
_geom_angle_atom_site_label_1
_geom_angle_atom_site_label_2
_geom_angle_atom_site_label_3
_geom_angle
_geom_angle_site_symmetry_1
_geom_angle_site_symmetry_3
O8 Zn1 O9 111.79(11) 2_845 2_745
O8 Zn1 O4 107.25(11) 2_845 4_566
O9 Zn1 O4 98.78(9) 2_745 4_566
O8 Zn1 O6 99.20(12) 2_845 .
O9 Zn1 O6 142.35(10) 2_745 .
O4 Zn1 O6 91.57(11) 4_566 .
O8 Zn1 O5 114.86(10) 2_845 .
O9 Zn1 O5 88.60(9) 2_745 .
O4 Zn1 O5 130.75(11) 4_566 .
O6 Zn1 O5 58.31(10) . .
O8 Zn1 C2 110.11(11) 2_845 .
O9 Zn1 C2 115.59(11) 2_745 .
O4 Zn1 C2 112.62(12) 4_566 .
O6 Zn1 C2 29.41(11) . .
O5 Zn1 C2 28.91(10) . .
O10 Zn2 O3 175.56(9) 2_745 .
O10 Zn2 O7 89.51(10) 2_745 2_845
O3 Zn2 O7 86.21(10) . 2_845
O10 Zn2 O2 90.57(10) 2_745 .
O3 Zn2 O2 90.62(12) . .
O7 Zn2 O2 90.29(12) 2_845 .
O10 Zn2 O1 91.00(10) 2_745 .
O3 Zn2 O1 93.31(11) . .
O7 Zn2 O1 178.81(12) 2_845 .
O2 Zn2 O1 88.62(13) . .
O10 Zn2 O5 87.30(9) 2_745 .
O3 Zn2 O5 91.59(11) . .
O7 Zn2 O5 90.91(11) 2_845 .
O2 Zn2 O5 177.55(10) . .
O1 Zn2 O5 90.19(12) . .
C13 O9 Zn1 133.34(19) . 2_755
C13 O10 Zn2 135.0(2) . 2_755
C6 O7 Zn2 155.0(3) . 2_855
C6 O8 Zn1 113.4(2) . 2_855
C12 C11 C10 122.6(3) . .
C4 C5 C7 119.4(3) . .
C4 C5 C6 119.8(3) . .
C7 C5 C6 120.7(3) . .
C9 C8 C7 119.6(3) . .
C9 C8 C10 120.2(3) . .
C7 C8 C10 120.1(3) . .
C11 C10 C12 118.0(2) . 3_765
C11 C10 C8 117.7(2) . .
C12 C10 C8 124.2(2) 3_765 .
C11 C12 C10 119.4(2) . 3_765
C11 C12 C13 117.6(2) . .
C10 C12 C13 122.8(2) 3_765 .
C8 C7 C5 120.3(3) . .
C9 C3 C4 120.5(3) . .
C9 C3 C2 119.7(3) . .
C4 C3 C2 119.7(3) . .
O10 C13 O9 127.2(3) . .
O10 C13 C12 117.4(3) . .
O9 C13 C12 115.3(2) . .
C3 C9 C8 120.4(3) . .
C2 O5 Zn2 134.8(2) . .
C2 O5 Zn1 85.7(2) . .
Zn2 O5 Zn1 99.79(11) . .
C3 C4 C5 119.6(3) . .
O7 C6 O8 124.5(3) . .
O7 C6 C5 118.0(3) . .
O8 C6 C5 117.5(3) . .
C1 O4 Zn1 125.4(2) . 4_565
C1 O3 Zn2 127.4(2) . .
C2 O6 Zn1 96.0(2) . .
O5 C2 O6 119.9(3) . .
O5 C2 C3 121.0(3) . .
O6 C2 C3 119.1(3) . .
O5 C2 Zn1 65.35(19) . .
O6 C2 Zn1 54.63(18) . .
C3 C2 Zn1 173.4(3) . .
C14 O2 Zn2 120.9(4) . .
O3 C1 O4 122.0(3) . .
O2 C14 N1 128.2(7) . .
C14 N1 C15 120.8(7) . .
C14 N1 C16 124.6(7) . .
C15 N1 C16 114.6(7) . .

loop_
_geom_bond_atom_site_label_1
_geom_bond_atom_site_label_2
_geom_bond_distance
_geom_bond_site_symmetry_2
Zn1 O8 1.947(2) 2_845
Zn1 O9 1.954(2) 2_745
Zn1 O4 1.977(2) 4_566
Zn1 O6 2.107(3) .
Zn1 O5 2.342(3) .
Zn1 C2 2.570(3) .
Zn2 O10 2.045(2) 2_745
Zn2 O3 2.052(2) .
Zn2 O7 2.085(2) 2_845
Zn2 O2 2.106(3) .
Zn2 O1 2.118(3) .
Zn2 O5 2.222(3) .
O9 C13 1.272(4) .
O9 Zn1 1.954(2) 2_755
O10 C13 1.247(3) .
O10 Zn2 2.045(2) 2_755
O7 C6 1.237(4) .
O7 Zn2 2.085(2) 2_855
O8 C6 1.264(4) .
O8 Zn1 1.947(2) 2_855
C11 C12 1.388(4) .
C11 C10 1.392(4) .
C5 C4 1.396(4) .
C5 C7 1.404(4) .
C5 C6 1.486(4) .
C8 C9 1.387(4) .
C8 C7 1.391(4) .
C8 C10 1.497(4) .
C10 C12 1.400(4) 3_765
C12 C10 1.400(4) 3_765
C12 C13 1.502(4) .
C3 C9 1.383(4) .
C3 C4 1.390(4) .
C3 C2 1.484(4) .
O5 C2 1.246(5) .
O4 C1 1.259(4) .
O4 Zn1 1.977(2) 4_565
O3 C1 1.254(4) .
O6 C2 1.269(4) .
O2 C14 1.246(6) .
C14 N1 1.322(7) .
N1 C15 1.401(10) .
N1 C16 1.408(8) .

loop_
_platon_squeeze_void_nr
_platon_squeeze_void_average_x
_platon_squeeze_void_average_y
_platon_squeeze_void_average_z
_platon_squeeze_void_volume
_platon_squeeze_void_count_electrons
1 -0.013 0.000 0.000 465.7 0.1
2 -0.013 0.500 0.500 465.6 0.0
